data_1548594
loop_
_publ_author_name
'Auerhammer, Dominic'
'Arrowsmith, Merle'
'Dewhurst, Rian D.'
'Kupfer, Thomas'
'B\"ohnke, Julian'
'Braunschweig, Holger'

_publ_section_title
;
 Closely related yet different: a borylene and its dimer are
 non-interconvertible but connected through reactivity.
;
_journal_issue 8
_journal_name_full 'Chemical science'
_journal_page_first 2252
_journal_page_last 2260
_journal_paper_doi 10.1039/c7sc04789d
_journal_volume 9
_journal_year 2018
_chemical_formula_moiety 'C23 H37 B N2 Se2'
_chemical_formula_sum 'C23 H37 B N2 Se2'
_chemical_formula_weight 510.27
_chemical_properties_physical Air-sensitive,Moisture-sensitive
_space_group_crystal_system monoclinic
_space_group_IT_number 14
_space_group_name_Hall '-P 2ybc'
_space_group_name_H-M_alt 'P 1 21/c 1'
_symmetry_space_group_name_Hall '-P 2ybc'
_symmetry_space_group_name_H-M 'P 1 21/c 1'
_atom_sites_solution_hydrogens geom
_audit_creation_method SHELXL-2014/7
_audit_update_record
;
2017-10-27 deposited with the CCDC.
2018-01-04 downloaded from the CCDC.
;
_cell_angle_alpha 90
_cell_angle_beta 93.183(8)
_cell_angle_gamma 90
_cell_formula_units_Z 8
_cell_length_a 17.551(6)
_cell_length_b 15.552(5)
_cell_length_c 17.729(6)
_cell_measurement_reflns_used 4204
_cell_measurement_temperature 100(2)
_cell_measurement_theta_max 22.21
_cell_measurement_theta_min 2.32
_cell_volume 4832(3)
_computing_cell_refinement 'Saint+ ver. 7.68A (Bruker AXS)'
_computing_data_collection 'APEX2 ver. 2014.9 (Bruker AXS)'
_computing_data_reduction 'Saint+ ver. 7.68A (Bruker AXS)'
_computing_molecular_graphics 'ShelXLe (Huebschle et all, 2011)'
_computing_publication_material 'SHELXL-2014/6 (Sheldrick, 2014) '
_computing_structure_refinement 'SHELXL-2014/7 (Sheldrick, 2014)'
_computing_structure_solution 'SHELXT 2014/4 (Sheldrick, 2014)'
_diffrn_ambient_temperature 100(2)
_diffrn_measured_fraction_theta_full 0.998
_diffrn_measured_fraction_theta_max 0.998
_diffrn_measurement_device_type 'Bruker X8-APEX II'
_diffrn_measurement_method '\f and \w scans'
_diffrn_radiation_type MoK\a
_diffrn_radiation_wavelength 0.71073
_diffrn_reflns_av_R_equivalents 0.1589
_diffrn_reflns_av_unetI/netI 0.2229
_diffrn_reflns_Laue_measured_fraction_full 0.998
_diffrn_reflns_Laue_measured_fraction_max 0.998
_diffrn_reflns_limit_h_max 21
_diffrn_reflns_limit_h_min -19
_diffrn_reflns_limit_k_max 19
_diffrn_reflns_limit_k_min -17
_diffrn_reflns_limit_l_max 22
_diffrn_reflns_limit_l_min -22
_diffrn_reflns_number 32869
_diffrn_reflns_point_group_measured_fraction_full 0.998
_diffrn_reflns_point_group_measured_fraction_max 0.998
_diffrn_reflns_theta_full 26.000
_diffrn_reflns_theta_max 26.370
_diffrn_reflns_theta_min 2.130
_diffrn_source 'rotating-anode X-ray tube or sealed X-ray tube'
_exptl_absorpt_coefficient_mu 3.072
_exptl_absorpt_correction_T_max 0.7454
_exptl_absorpt_correction_T_min 0.5286
_exptl_absorpt_correction_type multi-scan
_exptl_absorpt_process_details 'Sadabs 2014/4 (Bruker 2014)'
_exptl_crystal_colour yellow
_exptl_crystal_density_diffrn 1.403
_exptl_crystal_description block
_exptl_crystal_F_000 2096
_exptl_crystal_size_max 0.419
_exptl_crystal_size_mid 0.318
_exptl_crystal_size_min 0.273
_refine_diff_density_max 0.687
_refine_diff_density_min -0.688
_refine_diff_density_rms 0.120
_refine_ls_extinction_method none
_refine_ls_goodness_of_fit_ref 0.970
_refine_ls_hydrogen_treatment constr
_refine_ls_matrix_type full
_refine_ls_number_parameters 633
_refine_ls_number_reflns 9859
_refine_ls_number_restraints 210
_refine_ls_restrained_S_all 0.991
_refine_ls_R_factor_all 0.2188
_refine_ls_R_factor_gt 0.0694
_refine_ls_shift/su_max 0.020
_refine_ls_shift/su_mean 0.000
_refine_ls_structure_factor_coef Fsqd
_refine_ls_weighting_details 'w=1/[\s^2^(Fo^2^)+(0.1010P)^2^] where P=(Fo^2^+2Fc^2^)/3'
_refine_ls_weighting_scheme calc
_refine_ls_wR_factor_gt 0.1626
_refine_ls_wR_factor_ref 0.2245
_reflns_Friedel_coverage 0.000
_reflns_number_gt 4022
_reflns_number_total 9859
_reflns_threshold_expression 'I > 2\s(I)'
_cod_data_source_file c7sc04789d2.cif
_cod_data_source_block 6runs_a
_cod_depositor_comments 'Adding full bibliography for 1548594--1548603.cif.'
_cod_database_code 1548594
_shelx_shelxl_version_number 2014/7
_shelx_space_group_comment
;
The symmetry employed for this shelxl refinement is uniquely defined
by the following loop, which should always be used as a source of
symmetry information in preference to the above space-group names.
They are only intended as comments.
;
_shelx_estimated_absorpt_t_min 0.359
_shelx_estimated_absorpt_t_max 0.488
_exptl_absorpt_special_details
;The crystal was immersed in a film of perfluoropolyether oil, 
mounted on a a glass fiber and transferred to stream of cold nitrogen.
;

loop_
_space_group_symop_operation_xyz
'x, y, z'
'-x, y+1/2, -z+1/2'
'-x, -y, -z'
'x, -y-1/2, z-1/2'

loop_
_atom_site_label
_atom_site_type_symbol
_atom_site_fract_x
_atom_site_fract_y
_atom_site_fract_z
_atom_site_U_iso_or_equiv
_atom_site_adp_type
_atom_site_occupancy
_atom_site_site_symmetry_order
_atom_site_calc_flag
_atom_site_refinement_flags_posn
_atom_site_refinement_flags_adp
_atom_site_refinement_flags_occupancy
_atom_site_disorder_assembly
_atom_site_disorder_group
C1 C 1.2676(4) 0.2666(5) 0.3361(4) 0.036(2) Uani 1 1 d . . . . .
C2 C 1.3517(4) 0.2671(7) 0.2340(4) 0.046(3) Uani 1 1 d . . . . .
C3 C 1.4061(4) 0.1942(6) 0.2206(4) 0.050(3) Uani 1 1 d . . . . .
H3A H 1.3849 0.1404 0.2391 0.074 Uiso 1 1 calc R U . . .
H3B H 1.4553 0.2057 0.2475 0.074 Uiso 1 1 calc R U . . .
H3C H 1.4134 0.1891 0.1663 0.074 Uiso 1 1 calc R U . . .
C4 C 1.3833(5) 0.3483(7) 0.2019(4) 0.062(3) Uani 1 1 d . . . . .
H4A H 1.3469 0.3954 0.2077 0.093 Uiso 1 1 calc R U . . .
H4B H 1.3916 0.3399 0.1482 0.093 Uiso 1 1 calc R U . . .
H4C H 1.4318 0.3626 0.2290 0.093 Uiso 1 1 calc R U . . .
C5 C 1.2711(4) 0.2479(6) 0.2036(4) 0.051(3) Uani 1 1 d . . . . .
H5A H 1.2664 0.1861 0.1909 0.061 Uiso 1 1 calc R U . A 1
H5B H 1.2595 0.2816 0.1569 0.061 Uiso 1 1 calc R U . A 1
C6A C 1.2133(6) 0.2715(11) 0.2635(6) 0.040(2) Uani 0.669(8) 1 d . U P B 1
C7A C 1.1769(6) 0.3626(8) 0.2536(6) 0.047(3) Uani 0.669(8) 1 d . U P B 1
H7A H 1.1529 0.3679 0.2026 0.071 Uiso 0.669(8) 1 calc R U P B 1
H7B H 1.2167 0.4065 0.2612 0.071 Uiso 0.669(8) 1 calc R U P B 1
H7C H 1.1383 0.3706 0.2908 0.071 Uiso 0.669(8) 1 calc R U P B 1
C8A C 1.1476(11) 0.2248(10) 0.2559(9) 0.043(3) Uani 0.669(8) 1 d . U P B 1
H8A H 1.1204 0.2391 0.2078 0.065 Uiso 0.669(8) 1 calc R U P B 1
H8B H 1.1152 0.2384 0.2976 0.065 Uiso 0.669(8) 1 calc R U P B 1
H8C H 1.1599 0.1634 0.2569 0.065 Uiso 0.669(8) 1 calc R U P B 1
C6B C 1.2295(13) 0.207(2) 0.2725(13) 0.042(3) Uani 0.331(8) 1 d . U P B -1
C7B C 1.145(2) 0.200(2) 0.2710(19) 0.042(3) Uani 0.331(8) 1 d . U P B -1
H7D H 1.1256 0.1837 0.2203 0.064 Uiso 0.331(8) 1 calc R U P B -1
H7E H 1.1235 0.2562 0.2842 0.064 Uiso 0.331(8) 1 calc R U P B -1
H7F H 1.1306 0.1570 0.3076 0.064 Uiso 0.331(8) 1 calc R U P B -1
C8B C 1.2274(13) 0.1118(18) 0.2826(12) 0.044(3) Uani 0.331(8) 1 d . U P B -1
H8D H 1.2083 0.0847 0.2354 0.066 Uiso 0.331(8) 1 calc R U P B -1
H8E H 1.1936 0.0974 0.3229 0.066 Uiso 0.331(8) 1 calc R U P B -1
H8F H 1.2790 0.0907 0.2962 0.066 Uiso 0.331(8) 1 calc R U P B -1
C9 C 1.4061(4) 0.2973(5) 0.3686(3) 0.0254(18) Uani 1 1 d . . . . .
C10 C 1.4504(4) 0.2318(5) 0.4008(3) 0.0259(18) Uani 1 1 d . . . . .
C11 C 1.4333(4) 0.1358(5) 0.3968(4) 0.035(2) Uani 1 1 d . . . . .
H11 H 1.3867 0.1271 0.3626 0.042 Uiso 1 1 calc R U . . .
C12 C 1.4992(4) 0.0848(6) 0.3647(5) 0.053(3) Uani 1 1 d . . . . .
H12A H 1.4837 0.0247 0.3571 0.080 Uiso 1 1 calc R U . . .
H12B H 1.5440 0.0874 0.4003 0.080 Uiso 1 1 calc R U . . .
H12C H 1.5120 0.1098 0.3163 0.080 Uiso 1 1 calc R U . . .
C13 C 1.4173(4) 0.1010(6) 0.4744(4) 0.044(2) Uani 1 1 d . . . . .
H13A H 1.4011 0.0408 0.4699 0.066 Uiso 1 1 calc R U . . .
H13B H 1.3767 0.1350 0.4959 0.066 Uiso 1 1 calc R U . . .
H13C H 1.4637 0.1047 0.5076 0.066 Uiso 1 1 calc R U . . .
C14 C 1.5170(4) 0.2558(6) 0.4428(4) 0.031(2) Uani 1 1 d . . . . .
H14 H 1.5500 0.2123 0.4633 0.037 Uiso 1 1 calc R U . . .
C15 C 1.5357(4) 0.3406(6) 0.4551(4) 0.041(2) Uani 1 1 d . . . . .
H15 H 1.5813 0.3554 0.4833 0.049 Uiso 1 1 calc R U . . .
C16 C 1.4883(4) 0.4030(5) 0.4265(4) 0.033(2) Uani 1 1 d . . . . .
H16 H 1.5011 0.4614 0.4361 0.039 Uiso 1 1 calc R U . . .
C17 C 1.4211(4) 0.3840(6) 0.3830(3) 0.030(2) Uani 1 1 d . . . . .
C18 C 1.3703(4) 0.4588(6) 0.3598(4) 0.038(2) Uani 1 1 d . . . . .
H18 H 1.3295 0.4369 0.3231 0.046 Uiso 1 1 calc R U . . .
C19 C 1.3314(5) 0.4964(6) 0.4274(5) 0.051(2) Uani 1 1 d . . . . .
H19A H 1.3029 0.5481 0.4115 0.077 Uiso 1 1 calc R U . . .
H19B H 1.3702 0.5115 0.4671 0.077 Uiso 1 1 calc R U . . .
H19C H 1.2963 0.4539 0.4468 0.077 Uiso 1 1 calc R U . . .
C20 C 1.4138(5) 0.5290(7) 0.3205(6) 0.073(3) Uani 1 1 d . . . . .
H20A H 1.3793 0.5770 0.3078 0.110 Uiso 1 1 calc R U . . .
H20B H 1.4339 0.5059 0.2742 0.110 Uiso 1 1 calc R U . . .
H20C H 1.4561 0.5493 0.3543 0.110 Uiso 1 1 calc R U . . .
C21 C 1.2955(4) 0.2868(5) 0.4872(4) 0.0289(19) Uani 1 1 d . . . . .
C31 C 0.8365(4) 0.2326(6) 0.2875(4) 0.031(2) Uani 1 1 d . . . . .
C32 C 0.8760(4) 0.3374(7) 0.2001(4) 0.044(2) Uani 1 1 d . . . . .
C33 C 0.8213(4) 0.3688(6) 0.1340(4) 0.046(2) Uani 1 1 d . . . . .
H33A H 0.7889 0.3210 0.1158 0.069 Uiso 1 1 calc R U . . .
H33B H 0.8513 0.3897 0.0927 0.069 Uiso 1 1 calc R U . . .
H33C H 0.7893 0.4154 0.1516 0.069 Uiso 1 1 calc R U . . .
C34 C 0.9313(5) 0.4107(7) 0.2200(4) 0.077(4) Uani 1 1 d . . . . .
H34A H 0.9634 0.3952 0.2649 0.116 Uiso 1 1 calc R U . . .
H34B H 0.9024 0.4630 0.2302 0.116 Uiso 1 1 calc R U . . .
H34C H 0.9636 0.4211 0.1775 0.116 Uiso 1 1 calc R U . . .
C35 C 0.9164(5) 0.2547(7) 0.1865(4) 0.059(3) Uani 1 1 d . . . . .
H35A H 0.9157 0.2426 0.1316 0.070 Uiso 1 1 calc R U . . .
H35B H 0.9702 0.2586 0.2061 0.070 Uiso 1 1 calc R U . . .
C36 C 0.8766(4) 0.1848(6) 0.2260(4) 0.047(2) Uani 1 1 d . . . . .
C37 C 0.8135(5) 0.1442(6) 0.1718(4) 0.056(3) Uani 1 1 d . . . . .
H37A H 0.8374 0.1123 0.1317 0.084 Uiso 1 1 calc R U . . .
H37B H 0.7811 0.1899 0.1493 0.084 Uiso 1 1 calc R U . . .
H37C H 0.7822 0.1049 0.2003 0.084 Uiso 1 1 calc R U . . .
C38 C 0.9320(6) 0.1140(8) 0.2528(5) 0.089(4) Uani 1 1 d . . . . .
H38A H 0.9551 0.0882 0.2091 0.134 Uiso 1 1 calc R U . . .
H38B H 0.9043 0.0697 0.2796 0.134 Uiso 1 1 calc R U . . .
H38C H 0.9721 0.1386 0.2869 0.134 Uiso 1 1 calc R U . . .
C39 C 0.7847(4) 0.3798(5) 0.3048(4) 0.0321(19) Uani 1 1 d . . . . .
C40 C 0.7083(4) 0.3842(5) 0.2800(4) 0.034(2) Uani 1 1 d . . . . .
C41 C 0.6680(4) 0.3233(5) 0.2232(4) 0.034(2) Uani 1 1 d . . . . .
H41 H 0.7079 0.2863 0.2015 0.041 Uiso 1 1 calc R U . . .
C42 C 0.6259(5) 0.3704(7) 0.1575(4) 0.057(3) Uani 1 1 d . . . . .
H42A H 0.6048 0.3284 0.1208 0.086 Uiso 1 1 calc R U . . .
H42B H 0.6615 0.4084 0.1329 0.086 Uiso 1 1 calc R U . . .
H42C H 0.5842 0.4047 0.1767 0.086 Uiso 1 1 calc R U . . .
C43 C 0.6134(4) 0.2642(6) 0.2628(4) 0.040(2) Uani 1 1 d . . . . .
H43A H 0.5850 0.2288 0.2251 0.060 Uiso 1 1 calc R U . . .
H43B H 0.5775 0.2989 0.2903 0.060 Uiso 1 1 calc R U . . .
H43C H 0.6425 0.2268 0.2983 0.060 Uiso 1 1 calc R U . . .
C44 C 0.6651(5) 0.4473(6) 0.3132(5) 0.049(2) Uani 1 1 d . . . . .
H44 H 0.6127 0.4538 0.2975 0.059 Uiso 1 1 calc R U . . .
C45 C 0.6973(7) 0.5007(6) 0.3690(5) 0.066(3) Uani 1 1 d . . . . .
H45 H 0.6674 0.5447 0.3900 0.079 Uiso 1 1 calc R U . . .
C46 C 0.7720(7) 0.4901(6) 0.3940(5) 0.064(3) Uani 1 1 d . . . . .
H46 H 0.7929 0.5258 0.4334 0.076 Uiso 1 1 calc R U . . .
C47 C 0.8161(5) 0.4306(6) 0.3639(4) 0.040(2) Uani 1 1 d . . . . .
C48 C 0.8982(5) 0.4186(7) 0.3994(4) 0.063(3) Uani 1 1 d . U . . .
H48 H 0.9246 0.3717 0.3724 0.075 Uiso 1 1 calc R U . . .
C49 C 0.8931(5) 0.3943(7) 0.4842(4) 0.061(3) Uani 1 1 d . U . . .
H49A H 0.9447 0.3864 0.5073 0.092 Uiso 1 1 calc R U . . .
H49B H 0.8642 0.3408 0.4882 0.092 Uiso 1 1 calc R U . . .
H49C H 0.8673 0.4405 0.5104 0.092 Uiso 1 1 calc R U . . .
C50 C 0.9435(5) 0.5013(7) 0.3958(5) 0.087(3) Uani 1 1 d . U . . .
H50A H 0.9943 0.4928 0.4204 0.131 Uiso 1 1 calc R U . . .
H50B H 0.9170 0.5471 0.4217 0.131 Uiso 1 1 calc R U . . .
H50C H 0.9485 0.5174 0.3428 0.131 Uiso 1 1 calc R U . . .
C51 C 0.7527(4) 0.2419(5) 0.4153(4) 0.0269(18) Uani 1 1 d . . . . .
B1 B 1.2374(4) 0.2629(6) 0.4198(4) 0.029(2) Uani 1 1 d . . . . .
B2 B 0.8078(5) 0.1896(6) 0.3639(5) 0.032(2) Uani 1 1 d . . . . .
N1 N 1.3396(3) 0.2765(4) 0.3189(3) 0.0315(16) Uani 1 1 d . . . . .
N2 N 1.3332(4) 0.3031(5) 0.5390(3) 0.0426(19) Uani 1 1 d . . . . .
N3 N 0.8320(3) 0.3131(5) 0.2694(3) 0.0300(16) Uani 1 1 d . . . . .
N4 N 0.7168(4) 0.2740(5) 0.4580(3) 0.0404(18) Uani 1 1 d . . . . .
Se1A Se 1.13661(7) 0.32684(10) 0.43651(7) 0.0379(5) Uani 0.6285(19) 1 d . U P C 1
C22A C 1.1249(8) 0.2839(11) 0.5399(7) 0.045(4) Uani 0.6285(19) 1 d . U P C 1
H22A H 1.0710 0.2718 0.5469 0.068 Uiso 0.6285(19) 1 calc R U P C 1
H22B H 1.1432 0.3276 0.5765 0.068 Uiso 0.6285(19) 1 calc R U P C 1
H22C H 1.1548 0.2311 0.5478 0.068 Uiso 0.6285(19) 1 calc R U P C 1
Se2A Se 1.22594(8) 0.12847(10) 0.42904(8) 0.0452(5) Uani 0.6285(19) 1 d . U P C 1
C23A C 1.1175(7) 0.1075(11) 0.4199(8) 0.062(4) Uani 0.6285(19) 1 d . U P C 1
H23A H 1.1063 0.0517 0.4424 0.094 Uiso 0.6285(19) 1 calc R U P C 1
H23B H 1.1001 0.1073 0.3664 0.094 Uiso 0.6285(19) 1 calc R U P C 1
H23C H 1.0908 0.1529 0.4463 0.094 Uiso 0.6285(19) 1 calc R U P C 1
Se1B Se 1.18284(14) 0.38212(19) 0.40099(14) 0.0539(9) Uani 0.3715(19) 1 d . U P C -1
C22B C 1.0761(8) 0.3529(14) 0.3918(11) 0.059(7) Uani 0.3715(19) 1 d . U P C -1
H22D H 1.0507 0.3748 0.4358 0.088 Uiso 0.3715(19) 1 calc R U P C -1
H22E H 1.0705 0.2903 0.3892 0.088 Uiso 0.3715(19) 1 calc R U P C -1
H22F H 1.0527 0.3788 0.3457 0.088 Uiso 0.3715(19) 1 calc R U P C -1
Se2B Se 1.17401(14) 0.16566(17) 0.44997(14) 0.0463(8) Uani 0.3715(19) 1 d . U P C -1
C23B C 1.1298(13) 0.2160(17) 0.5362(14) 0.047(6) Uani 0.3715(19) 1 d . U P C -1
H23D H 1.1272 0.1728 0.5762 0.070 Uiso 0.3715(19) 1 calc R U P C -1
H23E H 1.0782 0.2366 0.5217 0.070 Uiso 0.3715(19) 1 calc R U P C -1
H23F H 1.1613 0.2645 0.5546 0.070 Uiso 0.3715(19) 1 calc R U P C -1
Se3A Se 0.7465(4) 0.0764(6) 0.3455(5) 0.0345(9) Uani 0.592(16) 1 d . U P D 1
C52A C 0.7188(11) 0.0592(13) 0.4484(9) 0.039(2) Uani 0.592(16) 1 d . U P D 1
H52A H 0.6879 0.0070 0.4514 0.058 Uiso 0.592(16) 1 calc R U P D 1
H52B H 0.6894 0.1088 0.4647 0.058 Uiso 0.592(16) 1 calc R U P D 1
H52C H 0.7652 0.0532 0.4814 0.058 Uiso 0.592(16) 1 calc R U P D 1
Se4A Se 0.9074(5) 0.1683(6) 0.4309(5) 0.0442(14) Uani 0.592(16) 1 d . U P D 1
C53A C 0.9218(9) 0.0451(12) 0.4288(9) 0.048(2) Uani 0.592(16) 1 d . U P D 1
H53A H 0.9495 0.0266 0.4756 0.072 Uiso 0.592(16) 1 calc R U P D 1
H53B H 0.9513 0.0296 0.3854 0.072 Uiso 0.592(16) 1 calc R U P D 1
H53C H 0.8720 0.0165 0.4243 0.072 Uiso 0.592(16) 1 calc R U P D 1
Se3B Se 0.7664(6) 0.0752(10) 0.3381(7) 0.0445(16) Uani 0.408(16) 1 d . U P D -1
C52B C 0.7287(16) 0.0389(19) 0.4355(14) 0.0399(19) Uani 0.408(16) 1 d . U P D -1
H52D H 0.7302 -0.0240 0.4391 0.060 Uiso 0.408(16) 1 calc R U P D -1
H52E H 0.6761 0.0588 0.4393 0.060 Uiso 0.408(16) 1 calc R U P D -1
H52F H 0.7610 0.0637 0.4768 0.060 Uiso 0.408(16) 1 calc R U P D -1
Se4B Se 0.9118(6) 0.1990(7) 0.4323(7) 0.0415(16) Uani 0.408(16) 1 d . U P D -1
C53B C 0.9491(13) 0.0818(17) 0.4375(13) 0.045(2) Uani 0.408(16) 1 d . U P D -1
H53D H 0.9990 0.0788 0.4155 0.068 Uiso 0.408(16) 1 calc R U P D -1
H53E H 0.9131 0.0440 0.4092 0.068 Uiso 0.408(16) 1 calc R U P D -1
H53F H 0.9540 0.0633 0.4904 0.068 Uiso 0.408(16) 1 calc R U P D -1

loop_
_atom_site_aniso_label
_atom_site_aniso_U_11
_atom_site_aniso_U_22
_atom_site_aniso_U_33
_atom_site_aniso_U_23
_atom_site_aniso_U_13
_atom_site_aniso_U_12
C1 0.035(4) 0.044(6) 0.028(4) -0.005(4) -0.001(3) -0.018(4)
C2 0.031(4) 0.091(8) 0.015(4) -0.016(4) 0.001(3) -0.014(5)
C3 0.033(4) 0.094(9) 0.022(4) -0.018(5) 0.000(3) -0.020(5)
C4 0.070(6) 0.101(10) 0.015(4) 0.009(5) 0.002(4) -0.015(6)
C5 0.036(5) 0.088(8) 0.028(4) -0.005(5) -0.004(4) -0.003(5)
C6A 0.031(4) 0.066(7) 0.023(4) 0.002(5) -0.010(4) 0.001(4)
C7A 0.041(6) 0.068(7) 0.033(6) 0.007(6) -0.004(5) 0.011(5)
C8A 0.032(4) 0.071(7) 0.025(5) 0.001(5) -0.008(4) 0.002(5)
C6B 0.031(4) 0.069(7) 0.024(5) 0.001(5) -0.008(4) 0.003(5)
C7B 0.033(4) 0.069(7) 0.025(5) 0.001(5) -0.008(4) 0.001(5)
C8B 0.036(5) 0.069(7) 0.026(5) -0.002(6) -0.008(5) 0.004(5)
C9 0.024(4) 0.038(6) 0.014(3) -0.007(4) -0.003(3) -0.010(4)
C10 0.029(4) 0.031(5) 0.019(4) -0.003(4) 0.008(3) 0.000(4)
C11 0.030(4) 0.033(6) 0.043(5) -0.008(4) 0.007(4) -0.008(4)
C12 0.045(5) 0.041(7) 0.077(6) -0.027(5) 0.024(5) -0.015(5)
C13 0.051(5) 0.039(6) 0.043(5) 0.007(4) 0.007(4) 0.011(4)
C14 0.023(4) 0.046(6) 0.022(4) -0.001(4) -0.005(3) 0.006(4)
C15 0.037(4) 0.056(7) 0.028(4) -0.016(4) -0.005(3) -0.004(5)
C16 0.035(4) 0.031(6) 0.033(4) -0.007(4) 0.002(3) -0.006(4)
C17 0.038(4) 0.045(6) 0.010(3) 0.003(4) 0.007(3) -0.005(4)
C18 0.047(5) 0.037(6) 0.029(4) 0.005(4) -0.002(4) -0.016(4)
C19 0.062(6) 0.037(7) 0.054(6) -0.012(5) -0.010(5) 0.008(5)
C20 0.059(6) 0.073(9) 0.086(8) 0.046(7) -0.016(5) -0.025(6)
C21 0.037(4) 0.029(5) 0.022(4) 0.001(4) 0.012(3) 0.000(4)
C31 0.016(4) 0.055(7) 0.022(4) -0.002(4) -0.002(3) 0.001(4)
C32 0.039(5) 0.077(8) 0.017(4) 0.003(4) 0.007(3) -0.020(5)
C33 0.054(5) 0.068(7) 0.017(4) 0.008(4) 0.006(4) -0.006(5)
C34 0.080(7) 0.124(11) 0.028(5) 0.011(6) 0.004(5) -0.074(7)
C35 0.037(5) 0.110(10) 0.031(5) -0.002(5) 0.016(4) 0.008(5)
C36 0.039(5) 0.072(8) 0.029(4) 0.002(5) 0.007(4) 0.013(5)
C37 0.079(6) 0.062(8) 0.028(4) -0.017(5) 0.016(4) 0.004(5)
C38 0.077(7) 0.139(12) 0.054(6) 0.012(7) 0.026(5) 0.073(8)
C39 0.046(5) 0.037(6) 0.014(4) 0.007(4) 0.005(3) -0.011(4)
C40 0.048(5) 0.037(6) 0.018(4) 0.005(4) 0.008(3) -0.007(4)
C41 0.029(4) 0.047(6) 0.025(4) 0.006(4) -0.007(3) 0.008(4)
C42 0.059(6) 0.078(8) 0.034(5) 0.006(5) -0.010(4) 0.020(5)
C43 0.029(4) 0.049(6) 0.042(5) -0.001(4) -0.006(4) -0.001(4)
C44 0.064(6) 0.036(6) 0.048(5) 0.013(5) 0.013(5) 0.012(5)
C45 0.125(10) 0.040(7) 0.036(5) -0.003(5) 0.032(6) 0.007(7)
C46 0.119(9) 0.036(7) 0.035(5) -0.007(5) -0.001(6) -0.024(7)
C47 0.065(6) 0.038(6) 0.017(4) 0.001(4) 0.009(4) -0.027(5)
C48 0.071(5) 0.095(7) 0.022(4) -0.002(4) 0.003(4) -0.058(5)
C49 0.069(5) 0.095(7) 0.018(4) -0.003(4) -0.005(4) -0.045(5)
C50 0.101(6) 0.121(9) 0.040(5) 0.004(5) -0.001(5) -0.079(6)
C51 0.037(4) 0.029(5) 0.015(3) 0.000(3) -0.001(3) 0.002(4)
B1 0.025(4) 0.039(7) 0.023(4) 0.000(4) 0.003(3) 0.005(4)
B2 0.036(5) 0.035(7) 0.025(4) 0.009(4) -0.003(4) 0.004(4)
N1 0.033(3) 0.044(5) 0.018(3) -0.009(3) -0.002(3) -0.006(3)
N2 0.044(4) 0.057(6) 0.027(4) -0.005(4) 0.002(3) 0.007(4)
N3 0.026(3) 0.050(5) 0.014(3) 0.003(3) 0.002(2) -0.015(3)
N4 0.047(4) 0.045(5) 0.029(4) 0.002(3) 0.000(3) -0.003(4)
Se1A 0.0362(7) 0.0493(11) 0.0282(7) 0.0044(7) 0.0029(5) 0.0100(7)
C22A 0.042(7) 0.071(12) 0.025(6) 0.003(7) 0.020(6) 0.010(9)
Se2A 0.0365(8) 0.0375(10) 0.0616(10) 0.0103(8) 0.0016(7) -0.0009(7)
C23A 0.042(6) 0.072(12) 0.073(10) 0.024(9) -0.004(7) -0.009(8)
Se1B 0.0495(15) 0.062(2) 0.0487(15) -0.0047(14) -0.0053(12) 0.0013(14)
C22B 0.030(8) 0.093(18) 0.055(13) 0.010(13) 0.015(10) 0.025(10)
Se2B 0.0309(14) 0.0393(18) 0.0694(17) -0.0024(14) 0.0092(11) -0.0036(12)
C23B 0.038(12) 0.054(17) 0.048(12) -0.002(12) 0.000(9) -0.019(13)
Se3A 0.041(2) 0.0360(12) 0.0274(15) 0.0008(11) 0.0100(16) 0.003(2)
C52A 0.048(4) 0.039(4) 0.029(3) 0.002(4) 0.008(4) 0.005(4)
Se4A 0.0338(13) 0.061(4) 0.0368(11) 0.012(3) -0.0049(9) 0.007(2)
C53A 0.038(4) 0.062(5) 0.043(4) 0.011(4) -0.004(4) 0.006(4)
Se3B 0.054(4) 0.0460(19) 0.034(2) 0.0028(17) 0.014(3) 0.007(3)
C52B 0.048(4) 0.041(3) 0.031(3) 0.001(3) 0.012(3) 0.007(4)
Se4B 0.0327(16) 0.057(5) 0.0335(15) 0.014(4) -0.0088(12) 0.005(3)
C53B 0.035(3) 0.060(5) 0.040(3) 0.013(4) -0.007(3) 0.006(4)

loop_
_atom_type_symbol
_atom_type_description
_atom_type_scat_dispersion_real
_atom_type_scat_dispersion_imag
_atom_type_scat_source
C C 0.0033 0.0016 'International Tables Vol C Tables 4.2.6.8 and 6.1.1.4'
H H 0.0000 0.0000 'International Tables Vol C Tables 4.2.6.8 and 6.1.1.4'
B B 0.0013 0.0007 'International Tables Vol C Tables 4.2.6.8 and 6.1.1.4'
N N 0.0061 0.0033 'International Tables Vol C Tables 4.2.6.8 and 6.1.1.4'
Se Se -0.0929 2.2259 'International Tables Vol C Tables 4.2.6.8 and 6.1.1.4'

loop_
_geom_angle_atom_site_label_1
_geom_angle_atom_site_label_2
_geom_angle_atom_site_label_3
_geom_angle
N1 C1 C6A 110.6(7)
N1 C1 C6B 105.9(10)
C6A C1 C6B 39.1(10)
N1 C1 B1 125.8(6)
C6A C1 B1 123.2(7)
C6B C1 B1 119.5(11)
C4 C2 C3 108.8(6)
C4 C2 C5 112.8(8)
C3 C2 C5 112.5(8)
C4 C2 N1 111.4(7)
C3 C2 N1 110.3(7)
C5 C2 N1 100.9(5)
C2 C3 H3A 109.5
C2 C3 H3B 109.5
H3A C3 H3B 109.5
C2 C3 H3C 109.5
H3A C3 H3C 109.5
H3B C3 H3C 109.5
C2 C4 H4A 109.5
C2 C4 H4B 109.5
H4A C4 H4B 109.5
C2 C4 H4C 109.5
H4A C4 H4C 109.5
H4B C4 H4C 109.5
C2 C5 C6A 110.1(7)
C2 C5 C6B 105.4(10)
C6A C5 C6B 39.0(11)
C2 C5 H5A 109.6
C6A C5 H5A 109.6
C6B C5 H5A 75.6
C2 C5 H5B 109.6
C6A C5 H5B 109.6
C6B C5 H5B 140.5
H5A C5 H5B 108.2
C6B C6A C8A 74.3(18)
C6B C6A C5 72.3(16)
C8A C6A C5 112.8(12)
C6B C6A C1 71.4(15)
C8A C6A C1 122.0(11)
C5 C6A C1 99.2(8)
C6B C6A C7A 171.3(18)
C8A C6A C7A 97.7(10)
C5 C6A C7A 114.6(10)
C1 C6A C7A 111.4(10)
C6B C6A C7B 63(2)
C8A C6A C7B 14.5(17)
C5 C6A C7B 113.8(16)
C1 C6A C7B 108.4(15)
C7A C6A C7B 109.0(16)
C6A C7A H7A 109.5
C6A C7A H7B 109.5
H7A C7A H7B 109.5
C6A C7A H7C 109.5
H7A C7A H7C 109.5
H7B C7A H7C 109.5
C6A C8A C6B 43.2(13)
C6A C8A H8A 109.5
C6B C8A H8A 129.5
C6A C8A H8B 109.5
C6B C8A H8B 119.3
H8A C8A H8B 109.5
C6A C8A H8C 109.5
C6B C8A H8C 66.7
H8A C8A H8C 109.5
H8B C8A H8C 109.5
C6A C6B C8A 62.6(16)
C6A C6B C7B 79(2)
C8A C6B C7B 18.2(16)
C6A C6B C8B 163(3)
C8A C6B C8B 100.3(19)
C7B C6B C8B 84(2)
C6A C6B C1 69.5(19)
C8A C6B C1 114(2)
C7B C6B C1 116(2)
C8B C6B C1 120.5(19)
C6A C6B C5 68.7(17)
C8A C6B C5 104.8(17)
C7B C6B C5 121(2)
C8B C6B C5 120(2)
C1 C6B C5 97.0(16)
C6B C7B C6A 38.9(14)
C6B C7B C8B 48.1(18)
C6A C7B C8B 87.0(19)
C6B C7B H7D 109.5
C6A C7B H7D 109.0
C8B C7B H7D 97.2
C6B C7B H7E 109.5
C6A C7B H7E 73.6
C8B C7B H7E 150.8
H7D C7B H7E 109.5
C6B C7B H7F 109.5
C6A C7B H7F 137.4
C8B C7B H7F 70.7
H7D C7B H7F 109.5
H7E C7B H7F 109.5
C6B C8B C7B 47.6(15)
C6B C8B H8D 109.5
C7B C8B H8D 89.8
C6B C8B H8E 109.5
C7B C8B H8E 76.6
H8D C8B H8E 109.5
C6B C8B H8F 109.5
C7B C8B H8F 155.3
H8D C8B H8F 109.5
H8E C8B H8F 109.5
C10 C9 C17 122.7(6)
C10 C9 N1 119.8(7)
C17 C9 N1 117.5(7)
C9 C10 C14 117.1(7)
C9 C10 C11 126.6(6)
C14 C10 C11 116.3(7)
C13 C11 C10 110.6(6)
C13 C11 C12 109.4(7)
C10 C11 C12 111.9(6)
C13 C11 H11 108.3
C10 C11 H11 108.3
C12 C11 H11 108.3
C11 C12 H12A 109.5
C11 C12 H12B 109.5
H12A C12 H12B 109.5
C11 C12 H12C 109.5
H12A C12 H12C 109.5
H12B C12 H12C 109.5
C11 C13 H13A 109.5
C11 C13 H13B 109.5
H13A C13 H13B 109.5
C11 C13 H13C 109.5
H13A C13 H13C 109.5
H13B C13 H13C 109.5
C15 C14 C10 121.7(7)
C15 C14 H14 119.2
C10 C14 H14 119.2
C16 C15 C14 119.4(7)
C16 C15 H15 120.3
C14 C15 H15 120.3
C15 C16 C17 122.2(8)
C15 C16 H16 118.9
C17 C16 H16 118.9
C9 C17 C16 116.6(7)
C9 C17 C18 126.4(7)
C16 C17 C18 117.0(8)
C17 C18 C20 112.0(7)
C17 C18 C19 111.4(6)
C20 C18 C19 109.9(8)
C17 C18 H18 107.8
C20 C18 H18 107.8
C19 C18 H18 107.8
C18 C19 H19A 109.5
C18 C19 H19B 109.5
H19A C19 H19B 109.5
C18 C19 H19C 109.5
H19A C19 H19C 109.5
H19B C19 H19C 109.5
C18 C20 H20A 109.5
C18 C20 H20B 109.5
H20A C20 H20B 109.5
C18 C20 H20C 109.5
H20A C20 H20C 109.5
H20B C20 H20C 109.5
N2 C21 B1 175.1(7)
N3 C31 C36 108.6(7)
N3 C31 B2 126.2(7)
C36 C31 B2 125.2(8)
C35 C32 C34 112.3(8)
C35 C32 N3 100.5(7)
C34 C32 N3 110.0(6)
C35 C32 C33 115.3(7)
C34 C32 C33 107.3(7)
N3 C32 C33 111.4(6)
C32 C33 H33A 109.5
C32 C33 H33B 109.5
H33A C33 H33B 109.5
C32 C33 H33C 109.5
H33A C33 H33C 109.5
H33B C33 H33C 109.5
C32 C34 H34A 109.5
C32 C34 H34B 109.5
H34A C34 H34B 109.5
C32 C34 H34C 109.5
H34A C34 H34C 109.5
H34B C34 H34C 109.5
C36 C35 C32 108.2(6)
C36 C35 H35A 110.0
C32 C35 H35A 110.0
C36 C35 H35B 110.0
C32 C35 H35B 110.0
H35A C35 H35B 108.4
C35 C36 C31 103.2(8)
C35 C36 C38 111.5(7)
C31 C36 C38 116.1(7)
C35 C36 C37 109.9(7)
C31 C36 C37 107.3(6)
C38 C36 C37 108.6(8)
C36 C37 H37A 109.5
C36 C37 H37B 109.5
H37A C37 H37B 109.5
C36 C37 H37C 109.5
H37A C37 H37C 109.5
H37B C37 H37C 109.5
C36 C38 H38A 109.5
C36 C38 H38B 109.5
H38A C38 H38B 109.5
C36 C38 H38C 109.5
H38A C38 H38C 109.5
H38B C38 H38C 109.5
C40 C39 C47 122.8(8)
C40 C39 N3 116.8(7)
C47 C39 N3 120.2(7)
C39 C40 C44 116.1(8)
C39 C40 C41 125.6(7)
C44 C40 C41 118.2(7)
C40 C41 C43 110.5(6)
C40 C41 C42 113.0(7)
C43 C41 C42 110.4(6)
C40 C41 H41 107.6
C43 C41 H41 107.6
C42 C41 H41 107.6
C41 C42 H42A 109.5
C41 C42 H42B 109.5
H42A C42 H42B 109.5
C41 C42 H42C 109.5
H42A C42 H42C 109.5
H42B C42 H42C 109.5
C41 C43 H43A 109.5
C41 C43 H43B 109.5
H43A C43 H43B 109.5
C41 C43 H43C 109.5
H43A C43 H43C 109.5
H43B C43 H43C 109.5
C45 C44 C40 120.9(9)
C45 C44 H44 119.6
C40 C44 H44 119.6
C46 C45 C44 120.2(9)
C46 C45 H45 119.9
C44 C45 H45 119.9
C47 C46 C45 121.3(9)
C47 C46 H46 119.4
C45 C46 H46 119.4
C46 C47 C39 118.5(8)
C46 C47 C48 117.8(8)
C39 C47 C48 123.6(8)
C50 C48 C47 111.0(8)
C50 C48 C49 107.8(7)
C47 C48 C49 108.7(6)
C50 C48 H48 109.8
C47 C48 H48 109.8
C49 C48 H48 109.8
C48 C49 H49A 109.5
C48 C49 H49B 109.5
H49A C49 H49B 109.5
C48 C49 H49C 109.5
H49A C49 H49C 109.5
H49B C49 H49C 109.5
C48 C50 H50A 109.5
C48 C50 H50B 109.5
H50A C50 H50B 109.5
C48 C50 H50C 109.5
H50A C50 H50C 109.5
H50B C50 H50C 109.5
N4 C51 B2 172.7(7)
C21 B1 C1 117.5(6)
C21 B1 Se2B 109.1(5)
C1 B1 Se2B 120.0(6)
C21 B1 Se1A 107.6(5)
C1 B1 Se1A 116.4(5)
Se2B B1 Se1A 80.2(3)
C21 B1 Se1B 100.5(6)
C1 B1 Se1B 89.6(5)
Se2B B1 Se1B 117.4(4)
Se1A B1 Se1B 38.07(17)
C21 B1 Se2A 103.6(5)
C1 B1 Se2A 98.4(5)
Se2B B1 Se2A 32.77(17)
Se1A B1 Se2A 112.4(4)
Se1B B1 Se2A 147.3(4)
C51 B2 C31 119.8(7)
C51 B2 Se3B 111.6(6)
C31 B2 Se3B 107.9(7)
C51 B2 Se3A 101.4(5)
C31 B2 Se3A 113.7(6)
Se3B B2 Se3A 10.3(4)
C51 B2 Se4A 105.8(6)
C31 B2 Se4A 104.6(5)
Se3B B2 Se4A 106.0(6)
Se3A B2 Se4A 111.4(5)
C51 B2 Se4B 99.6(6)
C31 B2 Se4B 98.7(6)
Se3B B2 Se4B 119.1(6)
Se3A B2 Se4B 124.4(5)
Se4A B2 Se4B 13.1(3)
C1 N1 C9 128.9(6)
C1 N1 C2 113.5(6)
C9 N1 C2 117.5(5)
C31 N3 C39 126.7(5)
C31 N3 C32 114.3(7)
C39 N3 C32 118.8(7)
C22B Se1A Se1B 90.5(9)
C22B Se1A C22A 121.9(9)
Se1B Se1A C22A 137.7(5)
C22B Se1A B1 135.4(8)
Se1B Se1A B1 72.5(3)
C22A Se1A B1 96.0(5)
C22B Se1A Se2B 122.0(10)
Se1B Se1A Se2B 119.86(15)
C22A Se1A Se2B 68.1(5)
B1 Se1A Se2B 48.3(3)
C23B C22A Se1A 105.4(18)
C23B C22A H22A 84.1
Se1A C22A H22A 109.5
C23B C22A H22B 134.9
Se1A C22A H22B 109.5
H22A C22A H22B 109.5
C23B C22A H22C 29.7
Se1A C22A H22C 109.4
H22A C22A H22C 109.5
H22B C22A H22C 109.5
Se2B Se2A C23A 47.2(5)
Se2B Se2A B1 67.0(3)
C23A Se2A B1 105.0(5)
Se2B C23A Se2A 36.6(3)
Se2B C23A H23A 124.2
Se2A C23A H23A 109.5
Se2B C23A H23B 122.4
Se2A C23A H23B 109.4
H23A C23A H23B 109.5
Se2B C23A H23C 72.9
Se2A C23A H23C 109.5
H23A C23A H23C 109.5
H23B C23A H23C 109.5
Se1A Se1B C22B 44.6(6)
Se1A Se1B B1 69.4(3)
C22B Se1B B1 103.8(7)
Se1A C22B Se1B 44.9(5)
Se1A C22B H22D 90.8
Se1B C22B H22D 109.5
Se1A C22B H22E 78.6
Se1B C22B H22E 109.5
H22D C22B H22E 109.5
Se1A C22B H22F 153.0
Se1B C22B H22F 109.5
H22D C22B H22F 109.5
H22E C22B H22F 109.5
Se2A Se2B C23A 96.2(6)
Se2A Se2B C23B 145.0(8)
C23A Se2B C23B 104.6(9)
Se2A Se2B B1 80.2(3)
C23A Se2B B1 141.1(7)
C23B Se2B B1 99.4(8)
Se2A Se2B Se1A 130.68(18)
C23A Se2B Se1A 114.3(6)
C23B Se2B Se1A 64.4(8)
B1 Se2B Se1A 51.5(3)
C22A C23B Se2B 120(2)
C22A C23B H23D 129.0
Se2B C23B H23D 109.5
C22A C23B H23E 67.5
Se2B C23B H23E 109.5
H23D C23B H23E 109.5
C22A C23B H23F 42.3
Se2B C23B H23F 109.5
H23D C23B H23F 109.5
H23E C23B H23F 109.5
C52B Se3A C52A 12.2(12)
C52B Se3A B2 104.9(11)
C52A Se3A B2 97.1(7)
Se3A C52A Se3B 8.0(5)
Se3A C52A H52A 109.5
Se3B C52A H52A 112.4
Se3A C52A H52B 109.5
Se3B C52A H52B 114.1
H52A C52A H52B 109.5
Se3A C52A H52C 109.5
Se3B C52A H52C 101.6
H52A C52A H52C 109.5
H52B C52A H52C 109.5
C53B Se4A C53A 21.4(8)
C53B Se4A B2 124.4(10)
C53A Se4A B2 104.7(6)
C53B C53A Se4A 48(2)
C53B C53A Se4B 45(2)
Se4A C53A Se4B 3.3(5)
C53B C53A H53A 76.8
Se4A C53A H53A 109.5
Se4B C53A H53A 107.7
C53B C53A H53B 89.4
Se4A C53A H53B 109.5
Se4B C53A H53B 107.9
H53A C53A H53B 109.5
C53B C53A H53C 155.7
Se4A C53A H53C 109.5
Se4B C53A H53C 112.8
H53A C53A H53C 109.5
H53B C53A H53C 109.5
C52B Se3B B2 101.1(10)
C52B Se3B C52A 10.4(11)
B2 Se3B C52A 92.8(8)
Se3A C52B Se3B 9.5(5)
Se3A C52B H52D 112.8
Se3B C52B H52D 109.5
Se3A C52B H52E 100.0
Se3B C52B H52E 109.5
H52D C52B H52E 109.5
Se3A C52B H52F 115.2
Se3B C52B H52F 109.5
H52D C52B H52F 109.5
H52E C52B H52F 109.5
C53B Se4B B2 103.8(8)
C53B Se4B C53A 15.9(7)
B2 Se4B C53A 88.8(5)
C53A C53B Se4A 111(3)
C53A C53B Se4B 120(3)
Se4A C53B Se4B 8.9(6)
C53A C53B H53D 117.0
Se4A C53B H53D 116.4
Se4B C53B H53D 109.5
C53A C53B H53E 19.9
Se4A C53B H53E 101.3
Se4B C53B H53E 109.5
H53D C53B H53E 109.5
C53A C53B H53F 89.6
Se4A C53B H53F 110.3
Se4B C53B H53F 109.5
H53D C53B H53F 109.5
H53E C53B H53F 109.5

loop_
_geom_bond_atom_site_label_1
_geom_bond_atom_site_label_2
_geom_bond_distance
C1 N1 1.326(8)
C1 C6A 1.560(13)
C1 C6B 1.58(3)
C1 B1 1.603(10)
C2 C4 1.502(12)
C2 C3 1.510(12)
C2 C5 1.516(10)
C2 N1 1.540(8)
C3 H3A 0.9800
C3 H3B 0.9800
C3 H3C 0.9800
C4 H4A 0.9800
C4 H4B 0.9800
C4 H4C 0.9800
C5 C6A 1.553(13)
C5 C6B 1.59(3)
C5 H5A 0.9900
C5 H5B 0.9900
C6A C6B 1.05(3)
C6A C8A 1.36(2)
C6A C7A 1.560(19)
C6A C7B 1.64(4)
C7A H7A 0.9800
C7A H7B 0.9800
C7A H7C 0.9800
C8A C6B 1.48(3)
C8A H8A 0.9800
C8A H8B 0.9800
C8A H8C 0.9800
C6B C7B 1.48(4)
C6B C8B 1.50(4)
C7B C8B 2.00(5)
C7B H7D 0.9800
C7B H7E 0.9800
C7B H7F 0.9800
C8B H8D 0.9800
C8B H8E 0.9800
C8B H8F 0.9800
C9 C10 1.386(10)
C9 C17 1.394(11)
C9 N1 1.459(8)
C10 C14 1.400(9)
C10 C11 1.523(10)
C11 C13 1.520(10)
C11 C12 1.538(10)
C11 H11 1.0000
C12 H12A 0.9800
C12 H12B 0.9800
C12 H12C 0.9800
C13 H13A 0.9800
C13 H13B 0.9800
C13 H13C 0.9800
C14 C15 1.373(11)
C14 H14 0.9500
C15 C16 1.358(10)
C15 H15 0.9500
C16 C17 1.404(9)
C16 H16 0.9500
C17 C18 1.508(11)
C18 C20 1.523(11)
C18 C19 1.527(10)
C18 H18 1.0000
C19 H19A 0.9800
C19 H19B 0.9800
C19 H19C 0.9800
C20 H20A 0.9800
C20 H20B 0.9800
C20 H20C 0.9800
C21 N2 1.130(9)
C21 B1 1.572(11)
C31 N3 1.294(10)
C31 C36 1.524(10)
C31 B2 1.615(11)
C32 C35 1.494(12)
C32 C34 1.525(11)
C32 N3 1.534(8)
C32 C33 1.552(10)
C33 H33A 0.9800
C33 H33B 0.9800
C33 H33C 0.9800
C34 H34A 0.9800
C34 H34B 0.9800
C34 H34C 0.9800
C35 C36 1.490(12)
C35 H35A 0.9900
C35 H35B 0.9900
C36 C38 1.527(12)
C36 C37 1.560(11)
C37 H37A 0.9800
C37 H37B 0.9800
C37 H37C 0.9800
C38 H38A 0.9800
C38 H38B 0.9800
C38 H38C 0.9800
C39 C40 1.389(10)
C39 C47 1.400(10)
C39 N3 1.490(10)
C40 C44 1.391(11)
C40 C41 1.527(10)
C41 C43 1.528(10)
C41 C42 1.531(10)
C41 H41 1.0000
C42 H42A 0.9800
C42 H42B 0.9800
C42 H42C 0.9800
C43 H43A 0.9800
C43 H43B 0.9800
C43 H43C 0.9800
C44 C45 1.387(13)
C44 H44 0.9500
C45 C46 1.371(13)
C45 H45 0.9500
C46 C47 1.336(12)
C46 H46 0.9500
C47 C48 1.551(11)
C48 C50 1.516(12)
C48 C49 1.557(10)
C48 H48 1.0000
C49 H49A 0.9800
C49 H49B 0.9800
C49 H49C 0.9800
C50 H50A 0.9800
C50 H50B 0.9800
C50 H50C 0.9800
C51 N4 1.128(8)
C51 B2 1.589(11)
B1 Se2B 1.969(9)
B1 Se1A 2.065(8)
B1 Se1B 2.104(10)
B1 Se2A 2.108(10)
B2 Se3B 1.967(18)
B2 Se3A 2.080(13)
B2 Se4A 2.085(12)
B2 Se4B 2.140(15)
Se1A C22B 1.352(15)
Se1A Se1B 1.360(3)
Se1A C22A 1.973(12)
Se1A Se2B 2.599(3)
C22A C23B 1.06(3)
C22A H22A 0.9800
C22A H22B 0.9800
C22A H22C 0.9800
Se2A Se2B 1.158(3)
Se2A C23A 1.930(13)
C23A Se2B 1.424(15)
C23A H23A 0.9800
C23A H23B 0.9800
C23A H23C 0.9800
Se1B C22B 1.926(17)
C22B H22D 0.9800
C22B H22E 0.9800
C22B H22F 0.9800
Se2B C23B 1.92(3)
C23B H23D 0.9800
C23B H23E 0.9800
C23B H23F 0.9800
Se3A C52B 1.74(3)
Se3A C52A 1.933(16)
C52A Se3B 2.18(2)
C52A H52A 0.9800
C52A H52B 0.9800
C52A H52C 0.9800
Se4A C53B 1.53(2)
Se4A C53A 1.934(17)
C53A C53B 0.76(2)
C53A Se4B 2.40(2)
C53A H53A 0.9800
C53A H53B 0.9800
C53A H53C 0.9800
Se3B C52B 1.97(2)
C52B H52D 0.9800
C52B H52E 0.9800
C52B H52F 0.9800
Se4B C53B 1.94(2)
C53B H53D 0.9800
C53B H53E 0.9800
C53B H53F 0.9800

loop_
_geom_torsion_atom_site_label_1
_geom_torsion_atom_site_label_2
_geom_torsion_atom_site_label_3
_geom_torsion_atom_site_label_4
_geom_torsion
C4 C2 C5 C6A -103.0(10)
C3 C2 C5 C6A 133.4(9)
N1 C2 C5 C6A 15.8(11)
C4 C2 C5 C6B -143.8(14)
C3 C2 C5 C6B 92.6(14)
N1 C2 C5 C6B -24.9(15)
C2 C5 C6A C6B -89.8(17)
C2 C5 C6A C8A -153.5(11)
C6B C5 C6A C8A -63.7(18)
C2 C5 C6A C1 -22.9(12)
C6B C5 C6A C1 66.9(16)
C2 C5 C6A C7A 95.8(10)
C6B C5 C6A C7A -174(2)
C2 C5 C6A C7B -137.8(16)
C6B C5 C6A C7B -48(2)
N1 C1 C6A C6B 90.2(16)
B1 C1 C6A C6B -97.4(17)
N1 C1 C6A C8A 146.9(13)
C6B C1 C6A C8A 56.7(19)
B1 C1 C6A C8A -40.7(19)
N1 C1 C6A C5 22.5(12)
C6B C1 C6A C5 -67.7(16)
B1 C1 C6A C5 -165.1(8)
N1 C1 C6A C7A -98.6(10)
C6B C1 C6A C7A 171.3(19)
B1 C1 C6A C7A 73.9(12)
N1 C1 C6A C7B 141.5(16)
C6B C1 C6A C7B 51(2)
B1 C1 C6A C7B -46.1(19)
C5 C6A C8A C6B 62.6(17)
C1 C6A C8A C6B -55.4(17)
C7A C6A C8A C6B -176.7(18)
C7B C6A C8A C6B -34(7)
C5 C6A C6B C8A -120.8(10)
C1 C6A C6B C8A 132.6(11)
C7B C6A C6B C8A 9.2(19)
C8A C6A C6B C7B -9.2(19)
C5 C6A C6B C7B -130.0(16)
C1 C6A C6B C7B 123.4(16)
C8A C6A C6B C8B -4(8)
C5 C6A C6B C8B -124(8)
C1 C6A C6B C8B 129(8)
C7B C6A C6B C8B 6(8)
C8A C6A C6B C1 -132.6(11)
C5 C6A C6B C1 106.6(8)
C7B C6A C6B C1 -123.4(16)
C8A C6A C6B C5 120.8(10)
C1 C6A C6B C5 -106.6(8)
C7B C6A C6B C5 130.0(16)
C6A C8A C6B C7B 150(6)
C6A C8A C6B C8B 179(2)
C6A C8A C6B C1 48.9(17)
C6A C8A C6B C5 -55.8(16)
N1 C1 C6B C6A -103.2(14)
B1 C1 C6B C6A 107.5(16)
N1 C1 C6B C8A -148.7(16)
C6A C1 C6B C8A -45.5(15)
B1 C1 C6B C8A 62(2)
N1 C1 C6B C7B -169(2)
C6A C1 C6B C7B -65(2)
B1 C1 C6B C7B 42(3)
N1 C1 C6B C8B 92.3(19)
C6A C1 C6B C8B -165(3)
B1 C1 C6B C8B -57(2)
N1 C1 C6B C5 -39.1(17)
C6A C1 C6B C5 64.1(16)
B1 C1 C6B C5 171.6(9)
C2 C5 C6B C6A 103.1(15)
C2 C5 C6B C8A 155.1(15)
C6A C5 C6B C8A 52.0(15)
C2 C5 C6B C7B 164(3)
C6A C5 C6B C7B 61(3)
C2 C5 C6B C8B -93.3(19)
C6A C5 C6B C8B 164(3)
C2 C5 C6B C1 38.3(17)
C6A C5 C6B C1 -64.8(17)
C8A C6B C7B C6A -27(6)
C8B C6B C7B C6A -178(2)
C1 C6B C7B C6A 60(2)
C5 C6B C7B C6A -56(2)
C6A C6B C7B C8B 178(2)
C8A C6B C7B C8B 151(6)
C1 C6B C7B C8B -121(2)
C5 C6B C7B C8B 122(3)
C8A C6A C7B C6B 142(8)
C5 C6A C7B C6B 52.9(18)
C1 C6A C7B C6B -56.5(18)
C7A C6A C7B C6B -178(2)
C6B C6A C7B C8B -1.2(18)
C8A C6A C7B C8B 141(8)
C5 C6A C7B C8B 51.7(16)
C1 C6A C7B C8B -57.7(16)
C7A C6A C7B C8B -179.1(11)
C6A C6B C8B C7B -5(8)
C8A C6B C8B C7B -8.7(18)
C1 C6B C8B C7B 117(2)
C5 C6B C8B C7B -123(2)
C17 C9 C10 C14 -6.8(9)
N1 C9 C10 C14 174.8(5)
C17 C9 C10 C11 171.8(6)
N1 C9 C10 C11 -6.7(10)
C9 C10 C11 C13 -113.3(7)
C14 C10 C11 C13 65.2(8)
C9 C10 C11 C12 124.5(7)
C14 C10 C11 C12 -57.0(8)
C9 C10 C14 C15 3.4(9)
C11 C10 C14 C15 -175.3(6)
C10 C14 C15 C16 0.6(10)
C14 C15 C16 C17 -1.4(11)
C10 C9 C17 C16 6.0(9)
N1 C9 C17 C16 -175.5(5)
C10 C9 C17 C18 -170.7(6)
N1 C9 C17 C18 7.8(9)
C15 C16 C17 C9 -1.8(10)
C15 C16 C17 C18 175.3(6)
C9 C17 C18 C20 -130.2(8)
C16 C17 C18 C20 53.1(9)
C9 C17 C18 C19 106.2(8)
C16 C17 C18 C19 -70.5(8)
C34 C32 C35 C36 135.6(7)
N3 C32 C35 C36 18.8(8)
C33 C32 C35 C36 -101.1(7)
C32 C35 C36 C31 -23.4(8)
C32 C35 C36 C38 -148.7(7)
C32 C35 C36 C37 90.9(8)
N3 C31 C36 C35 19.0(8)
B2 C31 C36 C35 -158.8(7)
N3 C31 C36 C38 141.2(9)
B2 C31 C36 C38 -36.5(12)
N3 C31 C36 C37 -97.1(8)
B2 C31 C36 C37 85.1(9)
C47 C39 C40 C44 4.8(11)
N3 C39 C40 C44 -179.6(6)
C47 C39 C40 C41 -171.7(7)
N3 C39 C40 C41 3.9(10)
C39 C40 C41 C43 108.4(8)
C44 C40 C41 C43 -68.1(9)
C39 C40 C41 C42 -127.4(8)
C44 C40 C41 C42 56.1(9)
C39 C40 C44 C45 -1.3(12)
C41 C40 C44 C45 175.5(7)
C40 C44 C45 C46 -2.1(13)
C44 C45 C46 C47 2.2(15)
C45 C46 C47 C39 1.3(13)
C45 C46 C47 C48 -175.6(8)
C40 C39 C47 C46 -4.9(11)
N3 C39 C47 C46 179.7(7)
C40 C39 C47 C48 171.8(7)
N3 C39 C47 C48 -3.6(10)
C46 C47 C48 C50 -59.3(9)
C39 C47 C48 C50 123.9(8)
C46 C47 C48 C49 59.0(11)
C39 C47 C48 C49 -117.7(8)
N1 C1 B1 C21 9.9(13)
C6A C1 B1 C21 -161.4(10)
C6B C1 B1 C21 152.6(14)
N1 C1 B1 Se2B -126.7(8)
C6A C1 B1 Se2B 62.1(12)
C6B C1 B1 Se2B 16.1(16)
N1 C1 B1 Se1A 139.5(7)
C6A C1 B1 Se1A -31.8(12)
C6B C1 B1 Se1A -77.7(15)
N1 C1 B1 Se1B 111.5(8)
C6A C1 B1 Se1B -59.8(10)
C6B C1 B1 Se1B -105.7(14)
N1 C1 B1 Se2A -100.3(8)
C6A C1 B1 Se2A 88.4(10)
C6B C1 B1 Se2A 42.5(15)
N3 C31 B2 C51 14.7(11)
C36 C31 B2 C51 -168.0(7)
N3 C31 B2 Se3B 143.8(7)
C36 C31 B2 Se3B -38.9(9)
N3 C31 B2 Se3A 134.7(7)
C36 C31 B2 Se3A -48.0(9)
N3 C31 B2 Se4A -103.6(8)
C36 C31 B2 Se4A 73.8(8)
N3 C31 B2 Se4B -91.7(8)
C36 C31 B2 Se4B 85.7(8)
C6A C1 N1 C9 163.3(9)
C6B C1 N1 C9 -155.7(14)
B1 C1 N1 C9 -8.9(14)
C6A C1 N1 C2 -14.4(11)
C6B C1 N1 C2 26.6(15)
B1 C1 N1 C2 173.4(8)
C10 C9 N1 C1 92.5(9)
C17 C9 N1 C1 -86.1(10)
C10 C9 N1 C2 -89.9(8)
C17 C9 N1 C2 91.5(8)
C4 C2 N1 C1 119.1(8)
C3 C2 N1 C1 -120.0(7)
C5 C2 N1 C1 -0.9(10)
C4 C2 N1 C9 -58.9(9)
C3 C2 N1 C9 62.0(9)
C5 C2 N1 C9 -178.9(7)
C36 C31 N3 C39 167.3(6)
B2 C31 N3 C39 -15.0(11)
C36 C31 N3 C32 -7.6(8)
B2 C31 N3 C32 170.1(6)
C40 C39 N3 C31 -82.1(9)
C47 C39 N3 C31 93.6(9)
C40 C39 N3 C32 92.6(8)
C47 C39 N3 C32 -91.7(8)
C35 C32 N3 C31 -6.9(8)
C34 C32 N3 C31 -125.4(8)
C33 C32 N3 C31 115.7(8)
C35 C32 N3 C39 177.8(6)
C34 C32 N3 C39 59.3(9)
C33 C32 N3 C39 -59.6(9)
C22A Se1A Se1B C22B -142.5(11)
B1 Se1A Se1B C22B 138.0(9)
Se2B Se1A Se1B C22B 128.0(8)
C22B Se1A Se1B B1 -138.0(9)
C22A Se1A Se1B B1 79.5(7)
Se2B Se1A Se1B B1 -10.0(3)
C22A Se1A C22B Se1B 151.1(8)
B1 Se1A C22B Se1B -65.3(11)
Se2B Se1A C22B Se1B -126.3(5)
B1 Se2A Se2B C23A 140.9(7)
C23A Se2A Se2B C23B 126.8(15)
B1 Se2A Se2B C23B -92.4(14)
C23A Se2A Se2B B1 -140.9(7)
C23A Se2A Se2B Se1A -129.6(7)
B1 Se2A Se2B Se1A 11.3(3)
Se2A C23A Se2B C23B -151.7(9)
Se2A C23A Se2B B1 82.1(9)
Se2A C23A Se2B Se1A 140.2(4)
Se1A C22A C23B Se2B 17(2)
C52A Se3A C52B Se3B -124(8)
B2 Se3A C52B Se3B -73(4)
Se4B C53A C53B Se4A 0.7(8)
Se4A C53A C53B Se4B -0.7(8)
B2 Se4A C53B C53A -25(4)
C53A Se4A C53B Se4B 176(5)
B2 Se4A C53B Se4B 151(6)
